data_1517712
loop_
_publ_author_name
'Yomaira Otero'
'Alejandro Arce'
'Ysaura De Sanctis'
'Ruben Machado'
'Maria C. Goite'
'Teresa Gonzalez'
'Alexander Briceno'

_publ_section_title
;
 High versatility of 3,4-dimethyl-1-phenyl-phosphole and
 3-methyl-1-phenyl-phosphole as ligands in the reaction with
 [Re2(CO)8(CH3CN)2] and [Ru3(CO)12]: X-ray structures of
 [Re2(CO)7(n1:n2:n2-PhPC4H2Me2)], [Re2(CO)7(n1:n2:n2-PhPC4H3Me)] and
 [Ru2(CO)4(PhPC4H3Me)2]
;
_journal_name_full
;
Inorganica Chimica Acta
;
_journal_page_first 77
_journal_page_last 81
_journal_volume 404
_journal_year 2013
_chemical_compound_source Synthesis
_chemical_formula_moiety 'C29 H20 O4 P2 Ru2'
_chemical_formula_sum 'C29 H20 O4 P2 Ru2'
_chemical_formula_weight 696.53
_space_group_IT_number 87
_symmetry_cell_setting tetragonal
_symmetry_space_group_name_Hall '-I 4'
_symmetry_space_group_name_H-M 'I 4/m'
_atom_sites_solution_hydrogens geom
_atom_sites_solution_primary direct
_atom_sites_solution_secondary difmap
_cell_angle_alpha 90.00
_cell_angle_beta 90.00
_cell_angle_gamma 90.00
_cell_formula_units_Z 4
_cell_length_a 15.571(9)
_cell_length_b 15.571(9)
_cell_length_c 12.103(8)
_cell_measurement_reflns_used 6467
_cell_measurement_temperature 293(2)
_cell_measurement_theta_max 54.2870
_cell_measurement_theta_min 3.7026
_cell_volume 2934(3)
_computing_cell_refinement 'CrystalClear (Rigaku/MSC Inc., 2005)'
_computing_data_collection 'CrystalClear (Rigaku/MSC Inc., 2005)'
_computing_data_reduction 'CrystalClear (Rigaku/MSC Inc., 2005)'
_computing_molecular_graphics
;
SHELXLTL-NT V5.1 (Bruker AXS, 1998) and DIAMOND 
(Brandenburg, 1998)
;
_computing_publication_material
; 
SHELXLTL-NT V5.1 (Bruker AXS, 1998) and PLATON (Spek, 2003).
;
_computing_structure_refinement 'SHELXLTL-NT V5.1 (Bruker AXS, 1998)'
_computing_structure_solution 'SHELXLTL-NT V5.1 (Bruker AXS, 1998)'
_diffrn_ambient_temperature 293(2)
_diffrn_measured_fraction_theta_full 0.909
_diffrn_measured_fraction_theta_max 0.752
_diffrn_measurement_device 'Mercury (2x2 bin mode)'
_diffrn_measurement_device_type 'Rigaku AFC7S Mercury'
_diffrn_measurement_method '\w '
_diffrn_radiation_detector CCD
_diffrn_radiation_monochromator graphite
_diffrn_radiation_source 'Normal-focus sealed tube'
_diffrn_radiation_type MoK\a
_diffrn_radiation_wavelength 0.71070
_diffrn_reflns_av_R_equivalents 0.1046
_diffrn_reflns_av_sigmaI/netI 0.0645
_diffrn_reflns_limit_h_max 17
_diffrn_reflns_limit_h_min -17
_diffrn_reflns_limit_k_max 17
_diffrn_reflns_limit_k_min -17
_diffrn_reflns_limit_l_max 10
_diffrn_reflns_limit_l_min -13
_diffrn_reflns_number 13840
_diffrn_reflns_theta_full 25.00
_diffrn_reflns_theta_max 27.71
_diffrn_reflns_theta_min 1.85
_diffrn_standards_decay_% 0
_diffrn_standards_interval_count 0
_diffrn_standards_interval_time 0
_diffrn_standards_number 0
_exptl_absorpt_coefficient_mu 1.169
_exptl_absorpt_correction_T_max 0.644
_exptl_absorpt_correction_T_min 0.574
_exptl_absorpt_process_details 'Jacobson, R. (1998) Private communication'
_exptl_crystal_colour Yellow
_exptl_crystal_density_diffrn 1.577
_exptl_crystal_density_method 'not measured'
_exptl_crystal_description Block
_exptl_crystal_F_000 1376
_exptl_crystal_size_max 0.48
_exptl_crystal_size_mid 0.45
_exptl_crystal_size_min 0.38
_refine_diff_density_max 3.146
_refine_diff_density_min -1.219
_refine_diff_density_rms 0.219
_refine_ls_extinction_method none
_refine_ls_goodness_of_fit_ref 1.063
_refine_ls_hydrogen_treatment constr
_refine_ls_matrix_type full
_refine_ls_number_parameters 88
_refine_ls_number_reflns 1359
_refine_ls_number_restraints 21
_refine_ls_restrained_S_all 1.069
_refine_ls_R_factor_all 0.1085
_refine_ls_R_factor_gt 0.0911
_refine_ls_shift/su_max 0.000
_refine_ls_shift/su_mean 0.000
_refine_ls_structure_factor_coef Fsqd
_refine_ls_weighting_details 'calc w=1/[\s^2^(Fo^2^)+(0.1737P)^2^+0.0000P] where P=(Fo^2^+2Fc^2^)/3'
_refine_ls_weighting_scheme calc
_refine_ls_wR_factor_gt 0.2387
_refine_ls_wR_factor_ref 0.2572
_reflns_number_gt 1005
_reflns_number_total 1359
_reflns_threshold_expression >2sigma(I)
_cod_data_source_file ICA-2013-404-77-81-3.cif
_cod_data_source_block shelxlsr
_cod_original_sg_symbol_Hall -I4
_cod_original_sg_symbol_H-M I4/m
_cod_database_code 1517712

loop_
_symmetry_equiv_pos_as_xyz
'x, y, z'
'-y, x, z'
'-x, -y, z'
'y, -x, z'
'x+1/2, y+1/2, z+1/2'
'-y+1/2, x+1/2, z+1/2'
'-x+1/2, -y+1/2, z+1/2'
'y+1/2, -x+1/2, z+1/2'
'-x, -y, -z'
'y, -x, -z'
'x, y, -z'
'-y, x, -z'
'-x+1/2, -y+1/2, -z+1/2'
'y+1/2, -x+1/2, -z+1/2'
'x+1/2, y+1/2, -z+1/2'
'-y+1/2, x+1/2, -z+1/2'

loop_
_atom_site_label
_atom_site_type_symbol
_atom_site_fract_x
_atom_site_fract_y
_atom_site_fract_z
_atom_site_U_iso_or_equiv
_atom_site_adp_type
_atom_site_occupancy
_atom_site_symmetry_multiplicity
_atom_site_calc_flag
_atom_site_refinement_flags
O11 O 0.2595(5) 0.0902(6) 1.1762(6) 0.092(2) Uani 1 1 d .
Ru1 Ru 0.36902(5) 0.00255(5) 1.0000 0.0466(5) Uani 1 2 d S
P1 P 0.51982(19) -0.10384(19) 1.0000 0.0449(7) Uani 1 2 d S
C1 C 0.5605(7) -0.2154(7) 1.0000 0.053(3) Uani 1 2 d S
C2 C 0.5742(9) -0.2558(7) 1.0961(10) 0.099(4) Uani 1 1 d U
H2 H 0.5614 -0.2280 1.1621 0.118 Uiso 1 1 calc R
C3 C 0.6078(9) -0.3402(8) 1.0988(13) 0.114(5) Uani 1 1 d U
H3 H 0.6201 -0.3671 1.1656 0.136 Uiso 1 1 calc R
C4 C 0.6217(13) -0.3812(11) 1.0000 0.110(6) Uani 1 2 d SU
H4 H 0.6409 -0.4377 1.0000 0.132 Uiso 1 2 calc SR
C5 C 0.3574(6) -0.1325(5) 1.0585(7) 0.065(2) Uani 1 1 d .
C6 C 0.2823(10) -0.1667(11) 1.1072(15) 0.056(4) Uani 0.50 1 d P
C7 C 0.4374(5) -0.0953(5) 0.8999(7) 0.054(2) Uani 1 1 d .
H7 H 0.4492 -0.0879 0.8209 0.065 Uiso 1 1 calc R
C11 C 0.3005(6) 0.0547(6) 1.1080(7) 0.058(2) Uani 1 1 d .

loop_
_atom_site_aniso_label
_atom_site_aniso_U_11
_atom_site_aniso_U_22
_atom_site_aniso_U_33
_atom_site_aniso_U_23
_atom_site_aniso_U_13
_atom_site_aniso_U_12
O11 0.072(5) 0.107(6) 0.097(5) -0.019(4) 0.022(4) 0.016(4)
Ru1 0.0299(7) 0.0339(7) 0.0759(9) 0.000 0.000 0.0024(3)
P1 0.0353(15) 0.0338(15) 0.0656(18) 0.000 0.000 0.0007(15)
C1 0.034(6) 0.023(5) 0.102(8) 0.000 0.000 0.003(5)
C2 0.121(10) 0.053(6) 0.122(9) 0.007(5) -0.049(7) 0.019(6)
C3 0.116(10) 0.053(7) 0.172(12) 0.022(7) -0.048(9) 0.022(7)
C4 0.089(11) 0.049(8) 0.192(14) 0.000 0.000 0.030(8)
C5 0.034(4) 0.031(4) 0.129(6) 0.020(4) -0.004(4) -0.008(4)
C6 0.031(8) 0.049(9) 0.088(11) 0.001(8) 0.009(7) -0.006(8)
C7 0.045(5) 0.044(4) 0.073(5) -0.010(3) 0.003(4) 0.003(4)
C11 0.044(5) 0.059(5) 0.069(5) 0.005(4) 0.005(4) 0.006(5)

loop_
_atom_type_symbol
_atom_type_description
_atom_type_scat_dispersion_real
_atom_type_scat_dispersion_imag
_atom_type_scat_source
C C 0.0033 0.0016 'International Tables Vol C Tables 4.2.6.8 and 6.1.1.4'
H H 0.0000 0.0000 'International Tables Vol C Tables 4.2.6.8 and 6.1.1.4'
P P 0.1023 0.0942 'International Tables Vol C Tables 4.2.6.8 and 6.1.1.4'
Ru Ru -1.2594 0.8363 'International Tables Vol C Tables 4.2.6.8 and 6.1.1.4'
O O 0.0106 0.0060 'International Tables Vol C Tables 4.2.6.8 and 6.1.1.4'

loop_
_geom_angle_atom_site_label_1
_geom_angle_atom_site_label_2
_geom_angle_atom_site_label_3
_geom_angle
_geom_angle_site_symmetry_1
_geom_angle_site_symmetry_3
C11 Ru1 C11 88.6(5) 11_557 .
C11 Ru1 C7 101.0(4) 11_557 .
C11 Ru1 C7 162.2(4) . .
C11 Ru1 C7 162.2(4) 11_557 11_557
C11 Ru1 C7 101.0(4) . 11_557
C7 Ru1 C7 66.2(5) . 11_557
C11 Ru1 C5 125.8(4) 11_557 .
C11 Ru1 C5 98.1(4) . .
C7 Ru1 C5 64.1(3) . .
C7 Ru1 C5 38.4(3) 11_557 .
C11 Ru1 C5 98.1(4) 11_557 11_557
C11 Ru1 C5 125.8(4) . 11_557
C7 Ru1 C5 38.4(3) . 11_557
C7 Ru1 C5 64.1(3) 11_557 11_557
C5 Ru1 C5 37.1(5) . 11_557
C11 Ru1 P1 97.4(3) 11_557 9_657
C11 Ru1 P1 97.4(3) . 9_657
C7 Ru1 P1 96.2(2) . 9_657
C7 Ru1 P1 96.2(2) 11_557 9_657
C5 Ru1 P1 134.1(2) . 9_657
C5 Ru1 P1 134.1(2) 11_557 9_657
C11 Ru1 P1 135.7(3) 11_557 .
C11 Ru1 P1 135.7(3) . .
C7 Ru1 P1 38.0(2) . .
C7 Ru1 P1 38.0(2) 11_557 .
C5 Ru1 P1 61.4(2) . .
C5 Ru1 P1 61.4(2) 11_557 .
P1 Ru1 P1 77.55(10) 9_657 .
C7 P1 C7 86.4(5) . 11_557
C7 P1 C1 108.6(4) . .
C7 P1 C1 108.6(4) 11_557 .
C7 P1 Ru1 119.0(3) . 9_657
C7 P1 Ru1 119.0(3) 11_557 9_657
C1 P1 Ru1 112.3(4) . 9_657
C7 P1 Ru1 50.5(3) . .
C7 P1 Ru1 50.5(3) 11_557 .
C1 P1 Ru1 145.2(4) . .
Ru1 P1 Ru1 102.45(10) 9_657 .
C2 C1 C2 120.6(13) 11_557 .
C2 C1 P1 119.7(7) 11_557 .
C2 C1 P1 119.7(7) . .
C1 C2 C3 121.0(13) . .
C1 C2 H2 119.5 . .
C3 C2 H2 119.5 . .
C4 C3 C2 118.0(14) . .
C4 C3 H3 121.0 . .
C2 C3 H3 121.0 . .
C3 C4 C3 121.2(16) . 11_557
C3 C4 H4 119.4 . .
C3 C4 H4 119.4 11_557 .
C6 C5 C5 114.6(8) . 11_557
C6 C5 C7 135.2(11) . 11_557
C5 C5 C7 110.1(5) 11_557 11_557
C6 C5 Ru1 123.8(9) . .
C5 C5 Ru1 71.5(2) 11_557 .
C7 C5 Ru1 70.5(5) 11_557 .
C5 C7 P1 110.6(6) 11_557 .
C5 C7 Ru1 71.1(4) 11_557 .
P1 C7 Ru1 91.5(3) . .
C5 C7 H7 122.8 11_557 .
P1 C7 H7 122.8 . .
Ru1 C7 H7 122.8 . .
O11 C11 Ru1 177.4(9) . .

loop_
_geom_bond_atom_site_label_1
_geom_bond_atom_site_label_2
_geom_bond_distance
_geom_bond_site_symmetry_2
O11 C11 1.181(10) .
Ru1 C11 1.872(9) 11_557
Ru1 C11 1.872(9) .
Ru1 C7 2.219(8) .
Ru1 C7 2.219(8) 11_557
Ru1 C5 2.226(8) .
Ru1 C5 2.226(8) 11_557
Ru1 P1 2.342(4) 9_657
Ru1 P1 2.874(3) .
P1 C7 1.770(9) .
P1 C7 1.770(9) 11_557
P1 C1 1.849(11) .
P1 Ru1 2.342(4) 9_657
C1 C2 1.340(12) 11_557
C1 C2 1.340(12) .
C2 C3 1.414(16) .
C2 H2 0.9300 .
C3 C4 1.373(17) .
C3 H3 0.9300 .
C4 C3 1.373(17) 11_557
C4 H4 0.9300 .
C5 C6 1.414(17) .
C5 C5 1.416(17) 11_557
C5 C7 1.463(12) 11_557
C7 C5 1.463(12) 11_557
C7 H7 0.9800 .
